data_1506196
loop_
_publ_author_name
'N\'u\~nez, Rosario'
'Gonzalez-Campo, Arantzazu'
'Laromaine, Anna'
'Teixidor, Francesc'
'Sillanp\"a\"a, Reijo'
'Kivek\"as, Raikko'
'Vi\~nas, Clara'

_publ_section_title
;
 Synthesis of small carboranylsilane dendrons as scaffolds for multiple
 functionalizations.
;
_journal_issue 20
_journal_name_full 'Organic letters'
_journal_page_first 4549
_journal_page_last 4552
_journal_paper_doi 10.1021/ol061767k
_journal_volume 8
_journal_year 2006
_chemical_formula_moiety 'C14 H24 B10 Si'
_chemical_formula_sum 'C14 H24 B10 Si'
_chemical_formula_weight 328.52
_chemical_name_systematic
; 
 ? 
;
_space_group_IT_number 14
_symmetry_cell_setting monoclinic
_symmetry_space_group_name_Hall '-P 2ybc'
_symmetry_space_group_name_H-M 'P 1 21/c 1'
_atom_sites_solution_hydrogens geom
_atom_sites_solution_primary direct
_atom_sites_solution_secondary difmap
_audit_creation_method SHELXL-97
_cell_angle_alpha 90.00
_cell_angle_beta 113.094(2)
_cell_angle_gamma 90.00
_cell_formula_units_Z 8
_cell_length_a 16.7308(12)
_cell_length_b 13.0118(5)
_cell_length_c 19.7733(13)
_cell_measurement_reflns_used 6225
_cell_measurement_temperature 173(2)
_cell_measurement_theta_max 25.682
_cell_measurement_theta_min 0.407
_cell_volume 3959.6(4)
_computing_cell_refinement 'HKL Scalepack (Otwinowsky & Minor, 1997)'
_computing_data_collection 'Collect (Nonius BV, 1997-2000)'
_computing_data_reduction
;
HKL Denzo and Scalepack (Otwinowsky & Minor, 1997)
;
_computing_publication_material 'SHELXL-97 (Sheldrick, 1997)'
_computing_structure_refinement 'SHELXL-97 (Sheldrick, 1997)'
_computing_structure_solution 'SHELXS-97 (Sheldrick, 1990)'
_diffrn_ambient_temperature 173(2)
_diffrn_detector 'CCD plate'
_diffrn_detector_area_resol_mean 9
_diffrn_measured_fraction_theta_full 0.978
_diffrn_measured_fraction_theta_max 0.978
_diffrn_measurement_device '95mm CCD camera on \k-goniostat'
_diffrn_measurement_device_type KappaCCD
_diffrn_measurement_method 'CCD rotation images, thick slices'
_diffrn_radiation_monochromator 'horizonally mounted graphite crystal'
_diffrn_radiation_probe x-ray
_diffrn_radiation_type Mok\a
_diffrn_radiation_wavelength 0.71073
_diffrn_reflns_av_R_equivalents 0.0414
_diffrn_reflns_av_sigmaI/netI 0.0669
_diffrn_reflns_limit_h_max 20
_diffrn_reflns_limit_h_min -20
_diffrn_reflns_limit_k_max 15
_diffrn_reflns_limit_k_min -15
_diffrn_reflns_limit_l_max 24
_diffrn_reflns_limit_l_min -24
_diffrn_reflns_number 13072
_diffrn_reflns_theta_full 25.66
_diffrn_reflns_theta_max 25.66
_diffrn_reflns_theta_min 2.05
_diffrn_source 'Enraf Nonius FR590'
_diffrn_standards_decay_% <1
_exptl_absorpt_coefficient_mu 0.112
_exptl_absorpt_correction_type none
_exptl_crystal_colour colourless
_exptl_crystal_density_diffrn 1.102
_exptl_crystal_density_method 'not measured'
_exptl_crystal_description prism
_exptl_crystal_F_000 1376
_exptl_crystal_size_max 0.40
_exptl_crystal_size_mid 0.36
_exptl_crystal_size_min 0.32
_refine_diff_density_max 0.365
_refine_diff_density_min -0.296
_refine_diff_density_rms 0.043
_refine_ls_extinction_method none
_refine_ls_goodness_of_fit_ref 1.041
_refine_ls_hydrogen_treatment constr
_refine_ls_matrix_type full
_refine_ls_number_parameters 451
_refine_ls_number_reflns 7340
_refine_ls_number_restraints 0
_refine_ls_restrained_S_all 1.041
_refine_ls_R_factor_all 0.0949
_refine_ls_R_factor_gt 0.0535
_refine_ls_shift/su_max 0.000
_refine_ls_shift/su_mean 0.000
_refine_ls_structure_factor_coef Fsqd
_refine_ls_weighting_details
;
 'calc w=1/[\s^2^(Fo^2^)+(0.0641P)^2^+0.8219P] where P=(Fo^2^+2Fc^2^)/3' 
;
_refine_ls_weighting_scheme calc
_refine_ls_wR_factor_gt 0.1230
_refine_ls_wR_factor_ref 0.1398
_reflns_number_gt 4856
_reflns_number_total 7340
_reflns_threshold_expression >2sigma(I)
_cod_data_source_file ol061767ksi20060718_080826.cif
_cod_data_source_block compound_3
_cod_original_sg_symbol_H-M 'P 21/c'
_cod_database_code 1506196

loop_
_symmetry_equiv_pos_as_xyz
'x, y, z'
'-x, y+1/2, -z+1/2'
'-x, -y, -z'
'x, -y-1/2, z-1/2'

loop_
_atom_site_label
_atom_site_type_symbol
_atom_site_fract_x
_atom_site_fract_y
_atom_site_fract_z
_atom_site_U_iso_or_equiv
_atom_site_adp_type
_atom_site_occupancy
_atom_site_calc_flag
_atom_site_refinement_flags
Si1 Si 0.37499(4) 0.16097(5) 0.10807(3) 0.03384(18) Uani 1 d .
C1 C 0.18980(14) 0.16774(15) -0.02381(11) 0.0292(5) Uani 1 d .
C2 C 0.30063(14) 0.16845(14) 0.00524(11) 0.0281(5) Uani 1 d .
B3 B 0.24307(17) 0.06050(19) -0.03697(13) 0.0316(6) Uani 1 d .
H3 H 0.2473 -0.0141 -0.0075 0.038 Uiso 1 calc R
B4 B 0.14391(19) 0.1058(2) -0.10618(14) 0.0415(7) Uani 1 d .
H4 H 0.0821 0.0606 -0.1235 0.050 Uiso 1 calc R
B5 B 0.1443(2) 0.2417(2) -0.10069(14) 0.0439(7) Uani 1 d .
H5 H 0.0829 0.2867 -0.1142 0.053 Uiso 1 calc R
B6 B 0.24295(18) 0.27954(19) -0.02898(14) 0.0364(6) Uani 1 d .
H6 H 0.2471 0.3488 0.0059 0.044 Uiso 1 calc R
B7 B 0.32972(18) 0.10651(19) -0.05832(14) 0.0353(6) Uani 1 d .
H7 H 0.3914 0.0616 -0.0438 0.042 Uiso 1 calc R
B8 B 0.2317(2) 0.0668(2) -0.12986(14) 0.0440(7) Uani 1 d .
H8 H 0.2279 -0.0042 -0.1630 0.053 Uiso 1 calc R
B9 B 0.1710(2) 0.1800(2) -0.16921(15) 0.0494(8) Uani 1 d .
H9 H 0.1272 0.1839 -0.2289 0.059 Uiso 1 calc R
B10 B 0.2317(2) 0.2888(2) -0.12150(16) 0.0479(8) Uani 1 d .
H10 H 0.2280 0.3648 -0.1492 0.058 Uiso 1 calc R
B11 B 0.33023(19) 0.2426(2) -0.05308(14) 0.0378(6) Uani 1 d .
H11 H 0.3920 0.2878 -0.0351 0.045 Uiso 1 calc R
B12 B 0.2857(2) 0.1807(2) -0.14006(15) 0.0465(7) Uani 1 d .
H12 H 0.3177 0.1852 -0.1802 0.056 Uiso 1 calc R
C13 C 0.14955(14) 0.15997(16) 0.03199(11) 0.0303(5) Uani 1 d .
C14 C 0.11982(15) 0.06564(17) 0.04546(13) 0.0398(6) Uani 1 d .
H14 H 0.1247 0.0064 0.0192 0.048 Uiso 1 calc R
C15 C 0.08307(16) 0.0576(2) 0.09696(14) 0.0488(7) Uani 1 d .
H15 H 0.0632 -0.0073 0.1061 0.059 Uiso 1 calc R
C16 C 0.07508(17) 0.1429(2) 0.13508(14) 0.0509(7) Uani 1 d .
H16 H 0.0516 0.1368 0.1716 0.061 Uiso 1 calc R
C17 C 0.10146(17) 0.2373(2) 0.11975(13) 0.0487(7) Uani 1 d .
H17 H 0.0945 0.2967 0.1448 0.058 Uiso 1 calc R
C18 C 0.13784(15) 0.24621(18) 0.06835(12) 0.0390(6) Uani 1 d .
H18 H 0.1550 0.3118 0.0578 0.047 Uiso 1 calc R
C19 C 0.48557(16) 0.14341(19) 0.11086(13) 0.0468(6) Uani 1 d .
H19 H 0.5047 0.1893 0.0830 0.056 Uiso 1 calc R
C20 C 0.53920(19) 0.0720(2) 0.14866(15) 0.0662(8) Uani 1 d .
H20A H 0.5220 0.0248 0.1771 0.079 Uiso 1 calc R
H20B H 0.5954 0.0671 0.1477 0.079 Uiso 1 calc R
C21 C 0.34383(18) 0.0498(2) 0.15079(13) 0.0560(7) Uani 1 d .
H21 H 0.3434 -0.0166 0.1306 0.067 Uiso 1 calc R
C22 C 0.3224(2) 0.0581(3) 0.20725(16) 0.0885(11) Uani 1 d .
H22A H 0.3223 0.1237 0.2284 0.106 Uiso 1 calc R
H22B H 0.3069 -0.0013 0.2272 0.106 Uiso 1 calc R
C23 C 0.36978(18) 0.2816(2) 0.15579(13) 0.0549(7) Uani 1 d .
H23 H 0.3146 0.3084 0.1499 0.066 Uiso 1 calc R
C24 C 0.4396(2) 0.3306(2) 0.19721(18) 0.0901(12) Uani 1 d .
H24A H 0.4952 0.3046 0.2036 0.108 Uiso 1 calc R
H24B H 0.4350 0.3923 0.2211 0.108 Uiso 1 calc R
Si2 Si 0.35287(4) 0.65899(4) 0.04446(3) 0.03401(18) Uani 1 d .
C31 C 0.15989(13) 0.66914(15) 0.03551(11) 0.0275(5) Uani 1 d .
C32 C 0.26860(14) 0.66359(14) 0.08858(11) 0.0277(5) Uani 1 d .
B33 B 0.21270(16) 0.77676(17) 0.08352(13) 0.0279(6) Uani 1 d .
H33 H 0.2237 0.8480 0.0565 0.033 Uiso 1 calc R
B34 B 0.10785(17) 0.74153(19) 0.07806(13) 0.0325(6) Uani 1 d .
H34 H 0.0492 0.7900 0.0481 0.039 Uiso 1 calc R
B35 B 0.10296(18) 0.6052(2) 0.07748(14) 0.0368(7) Uani 1 d .
H35 H 0.0407 0.5633 0.0469 0.044 Uiso 1 calc R
B36 B 0.20545(18) 0.55734(18) 0.08234(13) 0.0341(6) Uani 1 d .
H36 H 0.2117 0.4846 0.0545 0.041 Uiso 1 calc R
B37 B 0.29078(17) 0.73141(18) 0.16798(13) 0.0317(6) Uani 1 d .
H37 H 0.3534 0.7732 0.1975 0.038 Uiso 1 calc R
B38 B 0.18925(17) 0.78022(18) 0.16328(13) 0.0319(6) Uani 1 d .
H38 H 0.1842 0.8544 0.1901 0.038 Uiso 1 calc R
B39 B 0.12170(18) 0.67291(19) 0.15973(13) 0.0348(6) Uani 1 d .
H39 H 0.0719 0.6758 0.1844 0.042 Uiso 1 calc R
B40 B 0.1811(2) 0.5585(2) 0.16202(14) 0.0419(7) Uani 1 d .
H40 H 0.1705 0.4859 0.1877 0.050 Uiso 1 calc R
B41 B 0.28505(19) 0.59530(19) 0.16733(13) 0.0384(7) Uani 1 d .
H41 H 0.3438 0.5468 0.1967 0.046 Uiso 1 calc R
B42 B 0.23477(18) 0.66746(19) 0.21572(14) 0.0363(6) Uani 1 d .
H42 H 0.2598 0.6672 0.2772 0.044 Uiso 1 calc R
C43 C 0.13021(14) 0.66627(16) -0.04672(11) 0.0309(5) Uani 1 d .
C44 C 0.09514(16) 0.57625(19) -0.08480(12) 0.0435(6) Uani 1 d .
H44 H 0.0900 0.5170 -0.0587 0.052 Uiso 1 calc R
C45 C 0.06767(17) 0.5728(2) -0.16071(13) 0.0554(7) Uani 1 d .
H45 H 0.0430 0.5114 -0.1865 0.066 Uiso 1 calc R
C46 C 0.07600(17) 0.6580(2) -0.19891(13) 0.0549(7) Uani 1 d .
H46 H 0.0588 0.6548 -0.2507 0.066 Uiso 1 calc R
C47 C 0.10930(16) 0.7476(2) -0.16179(12) 0.0473(6) Uani 1 d .
H47 H 0.1143 0.8066 -0.1882 0.057 Uiso 1 calc R
C48 C 0.13564(14) 0.75261(18) -0.08619(11) 0.0369(5) Uani 1 d .
H48 H 0.1575 0.8153 -0.0612 0.044 Uiso 1 calc R
C49 C 0.45308(17) 0.6089(2) 0.11661(14) 0.0540(7) Uani 1 d .
H49 H 0.4739 0.6400 0.1639 0.065 Uiso 1 calc R
C50 C 0.4968(2) 0.5318(3) 0.10503(18) 0.0944(12) Uani 1 d .
H50A H 0.4770 0.4998 0.0581 0.113 Uiso 1 calc R
H50B H 0.5483 0.5080 0.1436 0.113 Uiso 1 calc R
C51 C 0.37094(16) 0.79090(17) 0.01859(13) 0.0419(6) Uani 1 d .
H51 H 0.3249 0.8245 -0.0199 0.050 Uiso 1 calc R
C52 C 0.44474(19) 0.8401(2) 0.05121(17) 0.0614(8) Uani 1 d .
H53A H 0.4916 0.8079 0.0898 0.074 Uiso 1 calc R
H53B H 0.4513 0.9078 0.0362 0.074 Uiso 1 calc R
C53 C 0.31568(16) 0.57467(18) -0.03697(13) 0.0435(6) Uani 1 d .
H53 H 0.2983 0.5066 -0.0317 0.052 Uiso 1 calc R
C54 C 0.31181(18) 0.6037(2) -0.10266(14) 0.0556(7) Uani 1 d .
H54A H 0.3288 0.6713 -0.1095 0.067 Uiso 1 calc R
H54B H 0.2921 0.5569 -0.1427 0.067 Uiso 1 calc R

loop_
_atom_site_aniso_label
_atom_site_aniso_U_11
_atom_site_aniso_U_22
_atom_site_aniso_U_33
_atom_site_aniso_U_23
_atom_site_aniso_U_13
_atom_site_aniso_U_12
Si1 0.0321(4) 0.0392(4) 0.0287(3) -0.0042(3) 0.0103(3) -0.0038(3)
C1 0.0268(12) 0.0333(12) 0.0272(12) -0.0008(9) 0.0102(10) 0.0017(9)
C2 0.0286(12) 0.0291(11) 0.0295(12) -0.0032(9) 0.0146(10) -0.0016(9)
B3 0.0321(15) 0.0331(13) 0.0302(14) -0.0087(10) 0.0127(12) -0.0027(11)
B4 0.0392(18) 0.0555(17) 0.0273(15) -0.0080(12) 0.0105(13) -0.0058(14)
B5 0.0425(18) 0.0518(17) 0.0358(16) 0.0142(12) 0.0137(14) 0.0087(14)
B6 0.0423(18) 0.0294(14) 0.0416(16) 0.0059(11) 0.0208(13) 0.0042(12)
B7 0.0385(17) 0.0411(15) 0.0337(15) -0.0052(11) 0.0221(13) 0.0005(12)
B8 0.0489(19) 0.0569(18) 0.0302(15) -0.0097(12) 0.0197(14) -0.0052(14)
B9 0.0458(19) 0.077(2) 0.0237(15) 0.0041(13) 0.0117(13) 0.0008(16)
B10 0.052(2) 0.0513(17) 0.0439(18) 0.0143(13) 0.0228(15) 0.0042(15)
B11 0.0403(17) 0.0407(15) 0.0378(15) 0.0027(12) 0.0210(13) -0.0041(12)
B12 0.050(2) 0.0639(19) 0.0296(15) 0.0024(13) 0.0204(14) -0.0006(15)
C13 0.0254(12) 0.0394(12) 0.0261(12) -0.0003(9) 0.0101(10) 0.0039(10)
C14 0.0331(14) 0.0433(14) 0.0473(15) 0.0010(11) 0.0205(12) 0.0034(11)
C15 0.0375(16) 0.0583(16) 0.0578(17) 0.0153(13) 0.0264(14) 0.0040(12)
C16 0.0417(16) 0.080(2) 0.0403(15) 0.0074(13) 0.0260(13) 0.0110(14)
C17 0.0446(17) 0.0651(17) 0.0400(15) -0.0071(12) 0.0204(13) 0.0084(13)
C18 0.0368(15) 0.0457(14) 0.0355(13) -0.0026(10) 0.0152(11) 0.0020(11)
C19 0.0367(15) 0.0592(16) 0.0403(15) -0.0038(12) 0.0105(12) -0.0008(12)
C20 0.0435(18) 0.085(2) 0.0540(18) -0.0141(15) 0.0020(14) 0.0109(16)
C21 0.0595(19) 0.0691(17) 0.0277(14) 0.0057(12) 0.0045(13) -0.0219(14)
C22 0.079(3) 0.135(3) 0.0449(19) 0.0172(18) 0.0170(18) -0.039(2)
C23 0.0471(17) 0.0673(17) 0.0382(15) -0.0205(13) 0.0037(13) 0.0071(14)
C24 0.081(3) 0.0595(19) 0.084(2) -0.0344(17) -0.018(2) 0.0150(17)
Si2 0.0312(4) 0.0379(4) 0.0368(4) -0.0005(3) 0.0175(3) 0.0034(3)
C31 0.0270(12) 0.0354(12) 0.0224(11) -0.0011(9) 0.0121(9) -0.0042(9)
C32 0.0284(12) 0.0288(11) 0.0245(11) -0.0001(8) 0.0089(9) 0.0021(9)
B33 0.0291(14) 0.0258(13) 0.0283(14) -0.0006(10) 0.0109(11) 0.0009(10)
B34 0.0298(15) 0.0432(15) 0.0259(14) -0.0032(11) 0.0123(12) 0.0009(11)
B35 0.0416(17) 0.0470(16) 0.0284(14) -0.0064(11) 0.0210(13) -0.0175(13)
B36 0.0488(18) 0.0274(13) 0.0303(14) 0.0014(10) 0.0200(13) -0.0032(11)
B37 0.0308(15) 0.0390(14) 0.0234(13) -0.0036(10) 0.0087(11) 0.0007(11)
B38 0.0341(16) 0.0361(14) 0.0242(13) -0.0043(10) 0.0100(12) 0.0010(11)
B39 0.0392(16) 0.0465(15) 0.0229(13) -0.0038(11) 0.0166(12) -0.0068(12)
B40 0.062(2) 0.0398(15) 0.0300(15) 0.0034(11) 0.0253(14) -0.0052(14)
B41 0.0495(19) 0.0405(15) 0.0244(14) 0.0084(11) 0.0136(13) 0.0108(13)
B42 0.0394(16) 0.0437(15) 0.0255(13) 0.0022(11) 0.0125(12) 0.0036(13)
C43 0.0244(12) 0.0483(13) 0.0221(11) -0.0028(9) 0.0115(9) -0.0030(10)
C44 0.0401(15) 0.0616(16) 0.0327(14) -0.0100(11) 0.0185(12) -0.0135(12)
C45 0.0490(18) 0.085(2) 0.0339(15) -0.0235(13) 0.0183(13) -0.0186(15)
C46 0.0409(16) 0.103(2) 0.0234(13) -0.0015(14) 0.0154(12) 0.0005(15)
C47 0.0405(16) 0.0753(18) 0.0302(14) 0.0097(13) 0.0182(12) 0.0063(13)
C48 0.0307(14) 0.0553(14) 0.0268(12) 0.0057(10) 0.0137(10) 0.0040(11)
C49 0.0394(16) 0.0775(19) 0.0452(16) 0.0051(13) 0.0166(13) 0.0168(14)
C50 0.073(3) 0.143(3) 0.067(2) 0.015(2) 0.0277(19) 0.061(2)
C51 0.0346(15) 0.0464(14) 0.0555(16) -0.0029(12) 0.0295(13) -0.0036(11)
C52 0.055(2) 0.0547(17) 0.088(2) -0.0079(15) 0.0430(18) -0.0093(14)
C53 0.0456(16) 0.0474(14) 0.0476(16) -0.0055(11) 0.0294(13) 0.0000(12)
C54 0.0559(19) 0.0714(18) 0.0472(17) -0.0098(13) 0.0286(14) 0.0011(14)

loop_
_atom_type_symbol
_atom_type_description
_atom_type_scat_dispersion_real
_atom_type_scat_dispersion_imag
_atom_type_scat_source
C C 0.0033 0.0016 'International Tables Vol C Tables 4.2.6.8 and 6.1.1.4'
H H 0.0000 0.0000 'International Tables Vol C Tables 4.2.6.8 and 6.1.1.4'
B B 0.0013 0.0007 'International Tables Vol C Tables 4.2.6.8 and 6.1.1.4'
Si Si 0.0817 0.0704 'International Tables Vol C Tables 4.2.6.8 and 6.1.1.4'

loop_
_geom_angle_atom_site_label_1
_geom_angle_atom_site_label_2
_geom_angle_atom_site_label_3
_geom_angle
C19 Si1 C21 110.41(13)
C19 Si1 C23 109.71(12)
C21 Si1 C23 110.62(13)
C19 Si1 C2 105.25(10)
C21 Si1 C2 109.91(10)
C23 Si1 C2 110.82(10)
C13 C1 B5 121.34(18)
C13 C1 B4 120.34(18)
B5 C1 B4 62.59(15)
C13 C1 C2 119.44(17)
B5 C1 C2 109.96(17)
B4 C1 C2 110.20(16)
C13 C1 B6 119.23(17)
B5 C1 B6 62.10(15)
B4 C1 B6 112.98(17)
C2 C1 B6 60.06(13)
C13 C1 B3 117.48(16)
B5 C1 B3 113.41(17)
B4 C1 B3 62.65(14)
C2 C1 B3 60.05(12)
B6 C1 B3 111.26(16)
C1 C2 B7 109.43(16)
C1 C2 B11 109.70(16)
B7 C2 B11 62.17(14)
C1 C2 B6 60.44(13)
B7 C2 B6 112.50(17)
B11 C2 B6 61.96(14)
C1 C2 B3 60.46(12)
B7 C2 B3 61.80(13)
B11 C2 B3 112.71(17)
B6 C2 B3 111.93(17)
C1 C2 Si1 121.33(13)
B7 C2 Si1 119.88(15)
B11 C2 Si1 120.01(15)
B6 C2 Si1 119.19(14)
B3 C2 Si1 118.51(14)
C2 B3 C1 59.49(12)
C2 B3 B7 58.93(13)
C1 B3 B7 106.40(17)
C2 B3 B8 106.07(17)
C1 B3 B8 105.43(18)
B7 B3 B8 60.10(15)
C2 B3 B4 106.08(17)
C1 B3 B4 58.03(13)
B7 B3 B4 107.93(18)
B8 B3 B4 60.04(15)
C2 B3 H3 123.0
C1 B3 H3 123.5
B7 B3 H3 121.9
B8 B3 H3 122.6
B4 B3 H3 122.3
C1 B4 B9 105.71(19)
C1 B4 B5 58.69(14)
B9 B4 B5 60.18(16)
C1 B4 B8 106.07(19)
B9 B4 B8 60.33(16)
B5 B4 B8 108.4(2)
C1 B4 B3 59.31(13)
B9 B4 B3 107.6(2)
B5 B4 B3 107.58(18)
B8 B4 B3 59.59(15)
C1 B4 H4 123.7
B9 B4 H4 122.1
B5 B4 H4 121.6
B8 B4 H4 121.8
B3 B4 H4 122.0
C1 B5 B6 59.59(13)
C1 B5 B4 58.72(13)
B6 B5 B4 107.84(19)
C1 B5 B10 106.35(19)
B6 B5 B10 59.80(16)
B4 B5 B10 108.3(2)
C1 B5 B9 105.48(19)
B6 B5 B9 107.6(2)
B4 B5 B9 59.86(16)
B10 B5 B9 60.22(17)
C1 B5 H5 123.6
B6 B5 H5 121.7
B4 B5 H5 121.7
B10 B5 H5 121.8
B9 B5 H5 122.4
C2 B6 C1 59.51(12)
C2 B6 B10 106.24(18)
C1 B6 B10 105.68(18)
C2 B6 B11 58.92(13)
C1 B6 B11 106.56(17)
B10 B6 B11 60.30(15)
C2 B6 B5 106.49(17)
C1 B6 B5 58.31(14)
B10 B6 B5 60.21(16)
B11 B6 B5 108.45(19)
C2 B6 H6 122.9
C1 B6 H6 123.4
B10 B6 H6 122.5
B11 B6 H6 121.7
B5 B6 H6 122.0
C2 B7 B3 59.27(13)
C2 B7 B8 106.36(19)
B3 B7 B8 60.14(15)
C2 B7 B11 58.97(13)
B3 B7 B11 108.06(18)
B8 B7 B11 108.6(2)
C2 B7 B12 106.00(18)
B3 B7 B12 108.4(2)
B8 B7 B12 60.54(15)
B11 B7 B12 60.07(15)
C2 B7 H7 123.7
B3 B7 H7 121.5
B8 B7 H7 121.6
B11 B7 H7 121.5
B12 B7 H7 121.9
B7 B8 B3 59.77(14)
B7 B8 B4 107.94(18)
B3 B8 B4 60.37(14)
B7 B8 B9 107.33(19)
B3 B8 B9 107.57(19)
B4 B8 B9 59.55(16)
B7 B8 B12 59.84(15)
B3 B8 B12 107.56(18)
B4 B8 B12 107.4(2)
B9 B8 B12 59.55(16)
B7 B8 H8 121.9
B3 B8 H8 121.8
B4 B8 H8 121.8
B9 B8 H8 122.3
B12 B8 H8 122.1
B4 B9 B12 108.5(2)
B4 B9 B5 59.96(16)
B12 B9 B5 108.2(2)
B4 B9 B10 108.11(19)
B12 B9 B10 60.31(17)
B5 B9 B10 59.87(16)
B4 B9 B8 60.12(16)
B12 B9 B8 60.33(16)
B5 B9 B8 108.10(19)
B10 B9 B8 108.5(2)
B4 B9 H9 121.6
B12 B9 H9 121.3
B5 B9 H9 121.8
B10 B9 H9 121.6
B8 B9 H9 121.5
B6 B10 B5 59.99(15)
B6 B10 B11 59.93(15)
B5 B10 B11 107.98(19)
B6 B10 B9 107.50(19)
B5 B10 B9 59.90(16)
B11 B10 B9 107.4(2)
B6 B10 B12 107.55(19)
B5 B10 B12 107.7(2)
B11 B10 B12 59.80(15)
B9 B10 B12 59.63(17)
B6 B10 H10 121.9
B5 B10 H10 121.7
B11 B10 H10 121.9
B9 B10 H10 122.1
B12 B10 H10 122.0
C2 B11 B6 59.12(13)
C2 B11 B7 58.85(13)
B6 B11 B7 107.53(18)
C2 B11 B12 105.87(18)
B6 B11 B12 107.9(2)
B7 B11 B12 60.03(15)
C2 B11 B10 105.98(19)
B6 B11 B10 59.77(15)
B7 B11 B10 108.2(2)
B12 B11 B10 60.34(16)
C2 B11 H11 123.7
B6 B11 H11 121.9
B7 B11 H11 121.7
B12 B11 H11 122.0
B10 B11 H11 121.9
B9 B12 B7 107.6(2)
B9 B12 B11 107.8(2)
B7 B12 B11 59.90(14)
B9 B12 B10 60.06(17)
B7 B12 B10 107.69(19)
B11 B12 B10 59.87(15)
B9 B12 B8 60.12(17)
B7 B12 B8 59.62(15)
B11 B12 B8 107.75(18)
B10 B12 B8 108.1(2)
B9 B12 H12 121.8
B7 B12 H12 122.1
B11 B12 H12 121.9
B10 B12 H12 121.7
B8 B12 H12 121.8
C18 C13 C14 118.8(2)
C18 C13 C1 121.36(19)
C14 C13 C1 119.80(18)
C15 C14 C13 120.2(2)
C15 C14 H14 119.9
C13 C14 H14 119.9
C16 C15 C14 120.5(2)
C16 C15 H15 119.7
C14 C15 H15 119.7
C15 C16 C17 119.3(2)
C15 C16 H16 120.3
C17 C16 H16 120.3
C16 C17 C18 120.6(2)
C16 C17 H17 119.7
C18 C17 H17 119.7
C17 C18 C13 120.4(2)
C17 C18 H18 119.8
C13 C18 H18 119.8
C20 C19 Si1 124.2(2)
C20 C19 H19 117.9
Si1 C19 H19 117.9
C19 C20 H20A 120.0
C19 C20 H20B 120.0
H20A C20 H20B 120.0
C22 C21 Si1 123.2(3)
C22 C21 H21 118.4
Si1 C21 H21 118.4
C21 C22 H22A 120.0
C21 C22 H22B 120.0
H22A C22 H22B 120.0
C24 C23 Si1 121.8(2)
C24 C23 H23 119.1
Si1 C23 H23 119.1
C23 C24 H24A 120.0
C23 C24 H24B 120.0
H24A C24 H24B 120.0
C49 Si2 C53 111.02(12)
C49 Si2 C51 110.15(12)
C53 Si2 C51 110.28(11)
C49 Si2 C32 105.40(10)
C53 Si2 C32 110.95(10)
C51 Si2 C32 108.92(9)
C43 C31 B35 120.25(17)
C43 C31 C32 118.95(16)
B35 C31 C32 110.11(16)
C43 C31 B34 121.99(17)
B35 C31 B34 62.62(14)
C32 C31 B34 110.23(15)
C43 C31 B33 119.70(16)
B35 C31 B33 113.01(16)
C32 C31 B33 60.32(12)
B34 C31 B33 62.15(13)
C43 C31 B36 116.54(16)
B35 C31 B36 62.80(14)
C32 C31 B36 59.79(13)
B34 C31 B36 113.67(16)
B33 C31 B36 111.35(16)
C31 C32 B37 109.73(15)
C31 C32 B36 60.81(13)
B37 C32 B36 112.82(16)
C31 C32 B41 109.39(16)
B37 C32 B41 62.30(14)
B36 C32 B41 61.55(14)
C31 C32 B33 60.40(12)
B37 C32 B33 62.00(13)
B36 C32 B33 112.28(17)
B41 C32 B33 112.59(16)
C31 C32 Si2 120.98(13)
B37 C32 Si2 119.84(14)
B36 C32 Si2 118.79(13)
B41 C32 Si2 120.55(15)
B33 C32 Si2 118.42(13)
C32 B33 C31 59.28(12)
C32 B33 B38 105.94(16)
C31 B33 B38 105.43(16)
C32 B33 B37 58.55(12)
C31 B33 B37 106.10(16)
B38 B33 B37 60.45(14)
C32 B33 B34 106.45(16)
C31 B33 B34 58.47(13)
B38 B33 B34 60.08(13)
B37 B33 B34 108.50(17)
C32 B33 H33 123.2
C31 B33 H33 123.6
B38 B33 H33 122.6
B37 B33 H33 121.8
B34 B33 H33 121.8
C31 B34 B38 105.91(17)
C31 B34 B33 59.38(13)
B38 B34 B33 59.79(14)
C31 B34 B35 58.53(13)
B38 B34 B35 107.81(18)
B33 B34 B35 107.48(18)
C31 B34 B39 105.06(17)
B38 B34 B39 60.14(14)
B33 B34 B39 107.50(18)
B35 B34 B39 59.59(13)
C31 B34 H34 123.9
B38 B34 H34 122.0
B33 B34 H34 121.7
B35 B34 H34 122.0
B39 B34 H34 122.6
C31 B35 B39 105.88(17)
C31 B35 B34 58.85(13)
B39 B35 B34 60.31(13)
C31 B35 B40 106.19(19)
B39 B35 B40 60.33(14)
B34 B35 B40 108.68(18)
C31 B35 B36 59.34(13)
B39 B35 B36 107.67(19)
B34 B35 B36 107.84(18)
B40 B35 B36 59.66(15)
C31 B35 H35 123.7
B39 B35 H35 122.1
B34 B35 H35 121.4
B40 B35 H35 121.8
B36 B35 H35 121.9
C32 B36 C31 59.40(12)
C32 B36 B41 59.33(13)
C31 B36 B41 106.54(16)
C32 B36 B40 106.16(17)
C31 B36 B40 105.14(17)
B41 B36 B40 60.01(15)
C32 B36 B35 105.86(16)
C31 B36 B35 57.86(13)
B41 B36 B35 107.70(18)
B40 B36 B35 59.78(15)
C32 B36 H36 122.9
C31 B36 H36 123.6
B41 B36 H36 121.7
B40 B36 H36 122.8
B35 B36 H36 122.6
C32 B37 B33 59.45(12)
C32 B37 B41 59.09(13)
B33 B37 B41 107.96(17)
C32 B37 B42 106.05(17)
B33 B37 B42 108.04(18)
B41 B37 B42 59.85(14)
C32 B37 B38 106.08(17)
B33 B37 B38 59.75(13)
B41 B37 B38 107.93(19)
B42 B37 B38 60.25(14)
C32 B37 H37 123.5
B33 B37 H37 121.6
B41 B37 H37 121.7
B42 B37 H37 122.0
B38 B37 H37 122.1
B33 B38 B34 60.13(13)
B33 B38 B39 107.71(16)
B34 B38 B39 60.07(14)
B33 B38 B37 59.80(13)
B34 B38 B37 108.02(17)
B39 B38 B37 107.46(17)
B33 B38 B42 107.68(17)
B34 B38 B42 108.18(17)
B39 B38 B42 59.87(14)
B37 B38 B42 59.74(14)
B33 B38 H38 121.9
B34 B38 H38 121.4
B39 B38 H38 122.0
B37 B38 H38 122.0
B42 B38 H38 121.8
B35 B39 B34 60.10(14)
B35 B39 B42 108.33(19)
B34 B39 B42 108.24(18)
B35 B39 B38 107.95(17)
B34 B39 B38 59.79(13)
B42 B39 B38 60.21(14)
B35 B39 B40 60.15(15)
B34 B39 B40 108.37(17)
B42 B39 B40 60.27(15)
B38 B39 B40 108.36(19)
B35 B39 H39 121.6
B34 B39 H39 121.6
B42 B39 H39 121.4
B38 B39 H39 121.7
B40 B39 H39 121.4
B41 B40 B36 59.48(15)
B41 B40 B35 107.91(17)
B36 B40 B35 60.56(14)
B41 B40 B39 107.58(18)
B36 B40 B39 107.75(17)
B35 B40 B39 59.52(15)
B41 B40 B42 59.79(15)
B36 B40 B42 107.33(18)
B35 B40 B42 107.49(18)
B39 B40 B42 59.83(14)
B41 B40 H40 122.0
B36 B40 H40 121.9
B35 B40 H40 121.7
B39 B40 H40 122.0
B42 B40 H40 122.1
C32 B41 B36 59.12(13)
C32 B41 B40 106.39(18)
B36 B41 B40 60.51(15)
C32 B41 B42 105.92(17)
B36 B41 B42 108.9(2)
B40 B41 B42 60.70(15)
C32 B41 B37 58.62(12)
B36 B41 B37 107.84(17)
B40 B41 B37 108.66(19)
B42 B41 B37 60.16(14)
C32 B41 H41 123.9
B36 B41 H41 121.3
B40 B41 H41 121.4
B42 B41 H41 121.6
B37 B41 H41 121.7
B41 B42 B37 59.99(14)
B41 B42 B39 107.42(18)
B37 B42 B39 107.72(17)
B41 B42 B38 107.86(17)
B37 B42 B38 60.01(14)
B39 B42 B38 59.92(14)
B41 B42 B40 59.52(15)
B37 B42 B40 107.60(17)
B39 B42 B40 59.90(15)
B38 B42 B40 107.83(18)
B41 B42 H42 122.0
B37 B42 H42 121.8
B39 B42 H42 122.0
B38 B42 H42 121.7
B40 B42 H42 122.0
C48 C43 C44 118.9(2)
C48 C43 C31 121.36(18)
C44 C43 C31 119.77(18)
C45 C44 C43 120.2(2)
C45 C44 H44 119.9
C43 C44 H44 119.9
C46 C45 C44 120.3(2)
C46 C45 H45 119.9
C44 C45 H45 119.9
C47 C46 C45 119.8(2)
C47 C46 H46 120.1
C45 C46 H46 120.1
C46 C47 C48 120.5(2)
C46 C47 H47 119.8
C48 C47 H47 119.8
C47 C48 C43 120.3(2)
C47 C48 H48 119.8
C43 C48 H48 119.8
C50 C49 Si2 122.4(2)
C50 C49 H49 118.8
Si2 C49 H49 118.8
C49 C50 H50A 120.0
C49 C50 H50B 120.0
H50A C50 H50B 120.0
C52 C51 Si2 122.7(2)
C52 C51 H51 118.6
Si2 C51 H51 118.6
C51 C52 H53A 120.0
C51 C52 H53B 120.0
H53A C52 H53B 120.0
C54 C53 Si2 123.7(2)
C54 C53 H53 118.2
Si2 C53 H53 118.2
C53 C54 H54A 120.0
C53 C54 H54B 120.0
H54A C54 H54B 120.0

loop_
_geom_bond_atom_site_label_1
_geom_bond_atom_site_label_2
_geom_bond_distance
Si1 C19 1.843(3)
Si1 C21 1.850(3)
Si1 C23 1.851(2)
Si1 C2 1.925(2)
C1 C13 1.505(3)
C1 B5 1.706(3)
C1 B4 1.706(3)
C1 C2 1.713(3)
C1 B6 1.729(3)
C1 B3 1.730(3)
C2 B7 1.716(3)
C2 B11 1.719(3)
C2 B6 1.722(3)
C2 B3 1.722(3)
B3 B7 1.766(4)
B3 B8 1.772(3)
B3 B4 1.786(4)
B3 H3 1.1200
B4 B9 1.770(4)
B4 B5 1.772(4)
B4 B8 1.781(4)
B4 H4 1.1200
B5 B6 1.772(4)
B5 B10 1.775(4)
B5 B9 1.776(4)
B5 H5 1.1200
B6 B10 1.768(4)
B6 B11 1.771(4)
B6 H6 1.1200
B7 B8 1.772(4)
B7 B11 1.774(4)
B7 B12 1.776(4)
B7 H7 1.1200
B8 B9 1.784(4)
B8 B12 1.788(4)
B8 H8 1.1200
B9 B12 1.774(4)
B9 B10 1.782(4)
B9 H9 1.1200
B10 B11 1.778(4)
B10 B12 1.786(4)
B10 H10 1.1200
B11 B12 1.776(4)
B11 H11 1.1200
B12 H12 1.1200
C13 C18 1.387(3)
C13 C14 1.389(3)
C14 C15 1.385(3)
C14 H14 0.9500
C15 C16 1.377(3)
C15 H15 0.9500
C16 C17 1.378(3)
C16 H16 0.9500
C17 C18 1.379(3)
C17 H17 0.9500
C18 H18 0.9500
C19 C20 1.305(3)
C19 H19 0.9500
C20 H20A 0.9500
C20 H20B 0.9500
C21 C22 1.304(4)
C21 H21 0.9500
C22 H22A 0.9500
C22 H22B 0.9500
C23 C24 1.300(4)
C23 H23 0.9500
C24 H24A 0.9500
C24 H24B 0.9500
Si2 C49 1.842(3)
Si2 C53 1.843(2)
Si2 C51 1.849(2)
Si2 C32 1.928(2)
C31 C43 1.503(3)
C31 B35 1.705(3)
C31 C32 1.708(3)
C31 B34 1.711(3)
C31 B33 1.728(3)
C31 B36 1.732(3)
C32 B37 1.710(3)
C32 B36 1.715(3)
C32 B41 1.719(3)
C32 B33 1.726(3)
B33 B38 1.769(3)
B33 B37 1.770(3)
B33 B34 1.775(4)
B33 H33 1.1200
B34 B38 1.774(3)
B34 B35 1.775(4)
B34 B39 1.779(3)
B34 H34 1.1200
B35 B39 1.766(3)
B35 B40 1.777(4)
B35 B36 1.791(4)
B35 H35 1.1200
B36 B41 1.757(4)
B36 B40 1.775(3)
B36 H36 1.1200
B37 B41 1.773(4)
B37 B42 1.776(4)
B37 B38 1.781(4)
B37 H37 1.1200
B38 B39 1.780(3)
B38 B42 1.786(3)
B38 H38 1.1200
B39 B42 1.779(4)
B39 B40 1.781(4)
B39 H39 1.1200
B40 B41 1.766(4)
B40 B42 1.787(4)
B40 H40 1.1200
B41 B42 1.771(4)
B41 H41 1.1200
B42 H42 1.1200
C43 C48 1.391(3)
C43 C44 1.392(3)
C44 C45 1.388(3)
C44 H44 0.9500
C45 C46 1.379(4)
C45 H45 0.9500
C46 C47 1.374(3)
C46 H46 0.9500
C47 C48 1.384(3)
C47 H47 0.9500
C48 H48 0.9500
C49 C50 1.314(4)
C49 H49 0.9500
C50 H50A 0.9500
C50 H50B 0.9500
C51 C52 1.314(3)
C51 H51 0.9500
C52 H53A 0.9500
C52 H53B 0.9500
C53 C54 1.330(3)
C53 H53 0.9500
C54 H54A 0.9500
C54 H54B 0.9500

loop_
_geom_torsion_atom_site_label_1
_geom_torsion_atom_site_label_2
_geom_torsion_atom_site_label_3
_geom_torsion_atom_site_label_4
_geom_torsion
Si1 C2 C1 C13 -0.7(2)
C2 C1 C14 C15 97.2(4)
C2 C1 C14 C19 5.35(10)
Si2 C32 C31 C43 2.4(2)
C32 C31 C44 C45 -93.4(4)
C32 C31 C44 C49 -2.98(11)
